data_1555541
loop_
_publ_author_name
'Wan, Luo-Sheng'
'Nian, Yin'
'Ye, Chen-Jun'
'Shao, Li-Dong'
'Peng, Xing-Rong'
'Geng, Chang-An'
'Zuo, Zhi-Li'
'Li, Xiao-Nian'
'Yang, Jian'
'Zhou, Ming'
'Qiu, Ming-Hua'

_publ_section_title
;
 Three Minor Diterpenoids with Three Carbon Skeletons from Euphorbia
 peplus.
;
_journal_issue 9
_journal_name_full 'Organic letters'
_journal_page_first 2166
_journal_page_last 2169
_journal_paper_doi 10.1021/acs.orglett.6b00787
_journal_volume 18
_journal_year 2016
_chemical_absolute_configuration unk
_chemical_formula_moiety 'C20 H26 O3, 0.5(H2 O)'
_chemical_formula_sum 'C20 H27 O3.5'
_chemical_formula_weight 323.41
_space_group_IT_number 80
_space_group_name_Hall 'I 4bw'
_space_group_name_H-M_alt 'I 41'
_symmetry_cell_setting tetragonal
_symmetry_space_group_name_Hall 'I 4bw'
_symmetry_space_group_name_H-M 'I 41'
_atom_sites_solution_hydrogens geom
_atom_sites_solution_primary direct
_atom_sites_solution_secondary difmap
_audit_creation_method SHELXL-97
_cell_angle_alpha 90.00
_cell_angle_beta 90.00
_cell_angle_gamma 90.00
_cell_formula_units_Z 8
_cell_length_a 19.7536(13)
_cell_length_b 19.7536(13)
_cell_length_c 9.0366(7)
_cell_measurement_reflns_used 4819
_cell_measurement_temperature 100(2)
_cell_measurement_theta_max 68.51
_cell_measurement_theta_min 3.16
_cell_volume 3526.1(4)
_computing_cell_refinement 'Bruker SAINT'
_computing_data_collection 'Bruker APEX2'
_computing_data_reduction 'Bruker SAINT'
_computing_molecular_graphics 'Bruker SHELXTL'
_computing_publication_material 'Bruker SHELXTL'
_computing_structure_refinement 'SHELXL-97 (Sheldrick, 2008)'
_computing_structure_solution 'SHELXS-97 (Sheldrick, 2008)'
_diffrn_ambient_temperature 100(2)
_diffrn_measured_fraction_theta_full 0.912
_diffrn_measured_fraction_theta_max 0.912
_diffrn_measurement_device_type 'Bruker APEX-II CCD'
_diffrn_measurement_method '\f and \w scans'
_diffrn_radiation_monochromator graphite
_diffrn_radiation_source 'fine-focus sealed tube'
_diffrn_radiation_type CuK\a
_diffrn_radiation_wavelength 1.54178
_diffrn_reflns_av_R_equivalents 0.0590
_diffrn_reflns_av_sigmaI/netI 0.0715
_diffrn_reflns_limit_h_max 22
_diffrn_reflns_limit_h_min -22
_diffrn_reflns_limit_k_max 23
_diffrn_reflns_limit_k_min -17
_diffrn_reflns_limit_l_max 10
_diffrn_reflns_limit_l_min -8
_diffrn_reflns_number 5232
_diffrn_reflns_theta_full 68.97
_diffrn_reflns_theta_max 68.97
_diffrn_reflns_theta_min 3.16
_exptl_absorpt_coefficient_mu 0.653
_exptl_absorpt_correction_T_max 0.8084
_exptl_absorpt_correction_T_min 0.4703
_exptl_absorpt_correction_type multi-scan
_exptl_absorpt_process_details sadabs
_exptl_crystal_colour colourless
_exptl_crystal_density_diffrn 1.218
_exptl_crystal_density_method 'not measured'
_exptl_crystal_description block
_exptl_crystal_F_000 1400
_exptl_crystal_size_max 1.36
_exptl_crystal_size_mid 1.30
_exptl_crystal_size_min 0.34
_refine_diff_density_max 0.410
_refine_diff_density_min -0.425
_refine_diff_density_rms 0.101
_refine_ls_abs_structure_details 'Flack H D (1983), Acta Cryst. A39, 876-881'
_refine_ls_abs_structure_Flack 0.4(5)
_refine_ls_extinction_coef 0.0041(7)
_refine_ls_extinction_expression Fc^*^=kFc[1+0.001xFc^2^\l^3^/sin(2\q)]^-1/4^
_refine_ls_extinction_method SHELXL
_refine_ls_goodness_of_fit_ref 1.083
_refine_ls_hydrogen_treatment constr
_refine_ls_matrix_type full
_refine_ls_number_parameters 220
_refine_ls_number_reflns 2414
_refine_ls_number_restraints 1
_refine_ls_restrained_S_all 1.083
_refine_ls_R_factor_all 0.0791
_refine_ls_R_factor_gt 0.0759
_refine_ls_shift/su_max 0.000
_refine_ls_shift/su_mean 0.000
_refine_ls_structure_factor_coef Fsqd
_refine_ls_weighting_details 'calc w=1/[\s^2^(Fo^2^)+(0.1730P)^2^+2.5164P] where P=(Fo^2^+2Fc^2^)/3'
_refine_ls_weighting_scheme calc
_refine_ls_wR_factor_gt 0.2215
_refine_ls_wR_factor_ref 0.2266
_reflns_number_gt 2272
_reflns_number_total 2414
_reflns_threshold_expression >2sigma(I)
_cod_data_source_file ol6b00787_si_003.cif
_cod_data_source_block cu_kep03f2_0m
_cod_depositor_comments
;
The following automatic conversions were performed:

data item '_symmetry_cell_setting' value 'Tetragonal' was changed to
'tetragonal' in accordance with the
/home/saulius/struct/COD-crude-data/automatic-downloads/DataCite-retrospective/ACS/depositions/lib/dictionaries/cif_core.dic
dictionary named 'cif_core.dic' version 2.4.2 last updated on
2011-04-26.

Automatic conversion script
Id: cif_fix_values 6909 2019-04-08 15:41:33Z antanas 

2022-09-16
Z value and formula fixed to values more according to usual
chemical conventions.                 miguel
;
_cod_original_formula_sum 'C40 H54 O7'
_cod_original_formula_weight 646.83
_cod_original_formula_moiety '2(C20 H26 O3), H2 O'
_cod_original_formula_units_Z 4
_cod_database_code 1555541

loop_
_symmetry_equiv_pos_as_xyz
'x, y, z'
'-y+1/2, x, z+3/4'
'y+1/2, -x, z+3/4'
'-x, -y, z'
'x+1/2, y+1/2, z+1/2'
'-y+1, x+1/2, z+5/4'
'y+1, -x+1/2, z+5/4'
'-x+1/2, -y+1/2, z+1/2'

loop_
_atom_site_label
_atom_site_type_symbol
_atom_site_fract_x
_atom_site_fract_y
_atom_site_fract_z
_atom_site_U_iso_or_equiv
_atom_site_adp_type
_atom_site_occupancy
_atom_site_symmetry_multiplicity
_atom_site_calc_flag
_atom_site_refinement_flags
O1S O 0.5000 0.5000 0.7722(7) 0.0699(18) Uani 1 2 d S
O14 O 0.68153(16) 0.65542(15) 0.3615(3) 0.0316(8) Uani 1 1 d .
O1 O 0.52052(14) 0.57879(15) 0.1806(4) 0.0307(8) Uani 1 1 d .
O7 O 0.58854(15) 0.45251(18) 0.0036(4) 0.0366(8) Uani 1 1 d .
H7 H 0.5857 0.4925 -0.0277 0.055 Uiso 1 1 calc R
C17 C 0.7391(3) 0.4114(3) -0.0849(6) 0.0403(12) Uani 1 1 d .
H17A H 0.7753 0.4307 -0.1462 0.060 Uiso 1 1 calc R
H17B H 0.7041 0.3919 -0.1489 0.060 Uiso 1 1 calc R
H17C H 0.7580 0.3760 -0.0211 0.060 Uiso 1 1 calc R
C6 C 0.7088(2) 0.4658(2) 0.0086(5) 0.0307(10) Uani 1 1 d .
C5 C 0.7308(2) 0.5290(2) 0.0132(5) 0.0291(9) Uani 1 1 d .
H5 H 0.7705 0.5391 -0.0421 0.035 Uiso 1 1 calc R
C4 C 0.6990(2) 0.5860(2) 0.0976(5) 0.0292(10) Uani 1 1 d .
H4 H 0.7348 0.6117 0.1521 0.035 Uiso 1 1 calc R
C15 C 0.6435(2) 0.5645(2) 0.2055(5) 0.0264(9) Uani 1 1 d .
C14 C 0.6471(2) 0.6052(2) 0.3514(5) 0.0264(9) Uani 1 1 d .
C13 C 0.6049(2) 0.5797(2) 0.4825(5) 0.0294(10) Uani 1 1 d .
H13 H 0.5684 0.5491 0.4451 0.035 Uiso 1 1 calc R
C20 C 0.5728(2) 0.6383(2) 0.5662(5) 0.0320(10) Uani 1 1 d .
H20A H 0.5499 0.6210 0.6547 0.048 Uiso 1 1 calc R
H20B H 0.5397 0.6610 0.5023 0.048 Uiso 1 1 calc R
H20C H 0.6080 0.6706 0.5954 0.048 Uiso 1 1 calc R
C18 C 0.7276(2) 0.3587(2) 0.5002(5) 0.0347(10) Uani 1 1 d .
H18A H 0.7220 0.3411 0.6009 0.052 Uiso 1 1 calc R
H18B H 0.7737 0.3762 0.4882 0.052 Uiso 1 1 calc R
H18C H 0.7197 0.3222 0.4287 0.052 Uiso 1 1 calc R
C10 C 0.6771(2) 0.4152(2) 0.4738(5) 0.0311(10) Uani 1 1 d .
C9 C 0.6930(2) 0.4640(2) 0.3482(5) 0.0293(10) Uani 1 1 d .
H9 H 0.7377 0.4550 0.3001 0.035 Uiso 1 1 calc R
C11 C 0.6992(2) 0.4870(2) 0.5101(5) 0.0300(10) Uani 1 1 d .
H11 H 0.7471 0.4899 0.5452 0.036 Uiso 1 1 calc R
C12 C 0.6527(3) 0.5394(2) 0.5820(5) 0.0336(10) Uani 1 1 d .
H12A H 0.6248 0.5157 0.6569 0.040 Uiso 1 1 calc R
H12B H 0.6816 0.5721 0.6358 0.040 Uiso 1 1 calc R
C1 C 0.5766(2) 0.5896(2) 0.1320(5) 0.0289(10) Uani 1 1 d .
C2 C 0.5961(2) 0.6320(2) 0.0063(5) 0.0280(9) Uani 1 1 d .
H2 H 0.5652 0.6556 -0.0555 0.034 Uiso 1 1 calc R
C3 C 0.6631(2) 0.6332(2) -0.0098(5) 0.0265(9) Uani 1 1 d .
C16 C 0.7029(2) 0.6734(2) -0.1198(5) 0.0306(10) Uani 1 1 d .
H16A H 0.7228 0.6428 -0.1933 0.046 Uiso 1 1 calc R
H16B H 0.7391 0.6980 -0.0686 0.046 Uiso 1 1 calc R
H16C H 0.6730 0.7058 -0.1694 0.046 Uiso 1 1 calc R
C7 C 0.6471(2) 0.4461(2) 0.0967(5) 0.0286(10) Uani 1 1 d .
H7A H 0.6518 0.3974 0.1253 0.034 Uiso 1 1 calc R
C8 C 0.6388(2) 0.4882(2) 0.2396(5) 0.0273(9) Uani 1 1 d .
H8 H 0.5932 0.4785 0.2829 0.033 Uiso 1 1 calc R
C19 C 0.6052(2) 0.3958(2) 0.5045(6) 0.0359(10) Uani 1 1 d .
H19A H 0.5919 0.3587 0.4386 0.054 Uiso 1 1 calc R
H19B H 0.5756 0.4349 0.4872 0.054 Uiso 1 1 calc R
H19C H 0.6009 0.3811 0.6077 0.054 Uiso 1 1 calc R

loop_
_atom_site_aniso_label
_atom_site_aniso_U_11
_atom_site_aniso_U_22
_atom_site_aniso_U_33
_atom_site_aniso_U_23
_atom_site_aniso_U_13
_atom_site_aniso_U_12
O1S 0.071(4) 0.090(5) 0.049(4) 0.000 0.000 0.008(4)
O14 0.0314(16) 0.0298(17) 0.0337(17) -0.0043(13) -0.0026(12) -0.0045(12)
O1 0.0257(16) 0.0341(16) 0.0324(16) -0.0015(13) -0.0001(13) -0.0018(12)
O7 0.0292(17) 0.0467(19) 0.0339(16) -0.0093(15) -0.0047(14) 0.0013(14)
C17 0.043(3) 0.043(3) 0.036(2) -0.010(2) 0.009(2) 0.002(2)
C6 0.028(2) 0.036(2) 0.028(2) -0.0041(19) 0.0032(18) 0.0041(18)
C5 0.022(2) 0.034(2) 0.031(2) -0.0010(18) -0.0022(17) 0.0018(16)
C4 0.027(2) 0.033(2) 0.028(2) -0.0007(18) -0.0014(17) 0.0022(17)
C15 0.021(2) 0.029(2) 0.029(2) -0.0046(17) 0.0014(16) -0.0028(16)
C14 0.025(2) 0.026(2) 0.028(2) -0.0011(16) -0.0035(16) 0.0039(16)
C13 0.032(2) 0.027(2) 0.029(2) -0.0088(18) 0.0061(18) 0.0005(17)
C20 0.035(2) 0.032(2) 0.029(2) -0.0044(19) 0.0015(18) 0.0039(17)
C18 0.034(2) 0.037(2) 0.033(2) 0.003(2) 0.009(2) 0.0065(18)
C10 0.032(2) 0.030(2) 0.032(2) 0.0037(17) 0.0048(17) -0.0008(18)
C9 0.023(2) 0.035(2) 0.030(2) 0.0005(18) 0.0012(16) 0.0013(16)
C11 0.029(2) 0.032(2) 0.030(2) 0.0054(19) 0.0027(18) 0.0020(17)
C12 0.042(3) 0.030(2) 0.030(2) -0.0005(18) 0.002(2) 0.0043(19)
C1 0.026(2) 0.030(2) 0.031(2) -0.0093(17) -0.0014(18) -0.0025(16)
C2 0.028(2) 0.028(2) 0.0277(19) -0.0017(18) -0.0041(18) 0.0032(17)
C3 0.027(2) 0.027(2) 0.026(2) -0.0046(17) 0.0001(17) -0.0039(16)
C16 0.033(2) 0.035(2) 0.024(2) 0.0021(17) 0.0020(17) 0.0018(18)
C7 0.025(2) 0.029(2) 0.031(2) -0.0055(18) 0.0007(17) -0.0015(16)
C8 0.0206(19) 0.034(2) 0.0273(19) 0.0007(18) 0.0020(16) 0.0018(15)
C19 0.039(3) 0.031(2) 0.038(2) 0.000(2) 0.007(2) 0.0026(19)

loop_
_atom_type_symbol
_atom_type_description
_atom_type_scat_dispersion_real
_atom_type_scat_dispersion_imag
_atom_type_scat_source
C C 0.0181 0.0091 'International Tables Vol C Tables 4.2.6.8 and 6.1.1.4'
H H 0.0000 0.0000 'International Tables Vol C Tables 4.2.6.8 and 6.1.1.4'
O O 0.0492 0.0322 'International Tables Vol C Tables 4.2.6.8 and 6.1.1.4'

loop_
_geom_angle_atom_site_label_1
_geom_angle_atom_site_label_2
_geom_angle_atom_site_label_3
_geom_angle
C7 O7 H7 109.5
C6 C17 H17A 109.5
C6 C17 H17B 109.5
H17A C17 H17B 109.5
C6 C17 H17C 109.5
H17A C17 H17C 109.5
H17B C17 H17C 109.5
C5 C6 C17 124.3(4)
C5 C6 C7 119.6(4)
C17 C6 C7 116.0(4)
C6 C5 C4 125.9(4)
C6 C5 H5 117.0
C4 C5 H5 117.0
C5 C4 C3 109.3(4)
C5 C4 C15 114.6(4)
C3 C4 C15 104.1(3)
C5 C4 H4 109.5
C3 C4 H4 109.5
C15 C4 H4 109.5
C4 C15 C8 116.4(3)
C4 C15 C14 111.5(3)
C8 C15 C14 109.9(4)
C4 C15 C1 104.3(3)
C8 C15 C1 110.1(3)
C14 C15 C1 103.6(3)
O14 C14 C13 121.1(4)
O14 C14 C15 121.2(4)
C13 C14 C15 117.7(4)
C20 C13 C12 111.2(4)
C20 C13 C14 111.2(4)
C12 C13 C14 106.8(3)
C20 C13 H13 109.2
C12 C13 H13 109.2
C14 C13 H13 109.2
C13 C20 H20A 109.5
C13 C20 H20B 109.5
H20A C20 H20B 109.5
C13 C20 H20C 109.5
H20A C20 H20C 109.5
H20B C20 H20C 109.5
C10 C18 H18A 109.5
C10 C18 H18B 109.5
H18A C18 H18B 109.5
C10 C18 H18C 109.5
H18A C18 H18C 109.5
H18B C18 H18C 109.5
C19 C10 C18 114.0(4)
C19 C10 C11 118.2(4)
C18 C10 C11 117.6(4)
C19 C10 C9 119.8(4)
C18 C10 C9 116.6(4)
C11 C10 C9 60.7(3)
C10 C9 C8 122.1(4)
C10 C9 C11 59.5(3)
C8 C9 C11 125.0(4)
C10 C9 H9 113.3
C8 C9 H9 113.3
C11 C9 H9 113.3
C10 C11 C12 123.4(4)
C10 C11 C9 59.7(3)
C12 C11 C9 123.9(4)
C10 C11 H11 113.2
C12 C11 H11 113.2
C9 C11 H11 113.2
C13 C12 C11 118.3(4)
C13 C12 H12A 107.7
C11 C12 H12A 107.7
C13 C12 H12B 107.7
C11 C12 H12B 107.7
H12A C12 H12B 107.1
O1 C1 C2 128.6(4)
O1 C1 C15 124.4(4)
C2 C1 C15 106.8(4)
C3 C2 C1 110.9(4)
C3 C2 H2 124.6
C1 C2 H2 124.6
C2 C3 C16 127.2(4)
C2 C3 C4 112.5(4)
C16 C3 C4 120.3(4)
C3 C16 H16A 109.5
C3 C16 H16B 109.5
H16A C16 H16B 109.5
C3 C16 H16C 109.5
H16A C16 H16C 109.5
H16B C16 H16C 109.5
O7 C7 C6 108.6(4)
O7 C7 C8 110.9(3)
C6 C7 C8 112.9(3)
O7 C7 H7A 108.1
C6 C7 H7A 108.1
C8 C7 H7A 108.1
C9 C8 C15 113.0(4)
C9 C8 C7 107.1(3)
C15 C8 C7 110.6(4)
C9 C8 H8 108.7
C15 C8 H8 108.7
C7 C8 H8 108.7
C10 C19 H19A 109.5
C10 C19 H19B 109.5
H19A C19 H19B 109.5
C10 C19 H19C 109.5
H19A C19 H19C 109.5
H19B C19 H19C 109.5

loop_
_geom_bond_atom_site_label_1
_geom_bond_atom_site_label_2
_geom_bond_distance
O14 C14 1.208(5)
O1 C1 1.211(5)
O7 C7 1.436(5)
O7 H7 0.8400
C17 C6 1.493(6)
C17 H17A 0.9800
C17 H17B 0.9800
C17 H17C 0.9800
C6 C5 1.322(6)
C6 C7 1.506(6)
C5 C4 1.499(6)
C5 H5 0.9500
C4 C3 1.520(6)
C4 C15 1.527(6)
C4 H4 1.0000
C15 C8 1.541(6)
C15 C14 1.546(6)
C15 C1 1.561(6)
C14 C13 1.533(6)
C13 C20 1.520(6)
C13 C12 1.528(6)
C13 H13 1.0000
C20 H20A 0.9800
C20 H20B 0.9800
C20 H20C 0.9800
C18 C10 1.516(6)
C18 H18A 0.9800
C18 H18B 0.9800
C18 H18C 0.9800
C10 C19 1.498(6)
C10 C11 1.518(6)
C10 C9 1.521(6)
C9 C8 1.530(6)
C9 C11 1.537(6)
C9 H9 1.0000
C11 C12 1.529(6)
C11 H11 1.0000
C12 H12A 0.9900
C12 H12B 0.9900
C1 C2 1.464(6)
C2 C3 1.332(6)
C2 H2 0.9500
C3 C16 1.496(6)
C16 H16A 0.9800
C16 H16B 0.9800
C16 H16C 0.9800
C7 C8 1.544(6)
C7 H7A 1.0000
C8 H8 1.0000
C19 H19A 0.9800
C19 H19B 0.9800
C19 H19C 0.9800

loop_
_geom_hbond_atom_site_label_D
_geom_hbond_atom_site_label_H
_geom_hbond_atom_site_label_A
_geom_hbond_distance_DH
_geom_hbond_distance_HA
_geom_hbond_distance_DA
_geom_hbond_angle_DHA
_geom_hbond_site_symmetry_A
O7 H7 O1S 0.84 2.48 2.883(6) 110.3 1_554

loop_
_geom_torsion_atom_site_label_1
_geom_torsion_atom_site_label_2
_geom_torsion_atom_site_label_3
_geom_torsion_atom_site_label_4
_geom_torsion
C17 C6 C5 C4 175.7(4)
C7 C6 C5 C4 -1.4(7)
C6 C5 C4 C3 -106.0(5)
C6 C5 C4 C15 10.5(6)
C5 C4 C15 C8 13.4(5)
C3 C4 C15 C8 132.7(4)
C5 C4 C15 C14 140.6(4)
C3 C4 C15 C14 -100.1(4)
C5 C4 C15 C1 -108.2(4)
C3 C4 C15 C1 11.2(4)
C4 C15 C14 O14 12.9(6)
C8 C15 C14 O14 143.5(4)
C1 C15 C14 O14 -98.8(5)
C4 C15 C14 C13 -167.5(3)
C8 C15 C14 C13 -36.8(5)
C1 C15 C14 C13 80.9(4)
O14 C14 C13 C20 39.6(6)
C15 C14 C13 C20 -140.0(4)
O14 C14 C13 C12 -82.0(5)
C15 C14 C13 C12 98.4(4)
C19 C10 C9 C8 -7.0(7)
C18 C10 C9 C8 137.1(4)
C11 C10 C9 C8 -114.6(5)
C19 C10 C9 C11 107.6(5)
C18 C10 C9 C11 -108.3(4)
C19 C10 C11 C12 2.6(7)
C18 C10 C11 C12 -140.6(4)
C9 C10 C11 C12 112.8(5)
C19 C10 C11 C9 -110.2(5)
C18 C10 C11 C9 106.6(5)
C8 C9 C11 C10 109.9(5)
C10 C9 C11 C12 -112.1(5)
C8 C9 C11 C12 -2.2(7)
C20 C13 C12 C11 -169.0(4)
C14 C13 C12 C11 -47.4(5)
C10 C11 C12 C13 -83.8(6)
C9 C11 C12 C13 -10.3(7)
C4 C15 C1 O1 175.9(4)
C8 C15 C1 O1 50.3(6)
C14 C15 C1 O1 -67.2(5)
C4 C15 C1 C2 -9.1(4)
C8 C15 C1 C2 -134.7(4)
C14 C15 C1 C2 107.8(4)
O1 C1 C2 C3 177.7(4)
C15 C1 C2 C3 3.0(5)
C1 C2 C3 C16 -176.5(4)
C1 C2 C3 C4 4.7(5)
C5 C4 C3 C2 112.5(4)
C15 C4 C3 C2 -10.4(5)
C5 C4 C3 C16 -66.4(5)
C15 C4 C3 C16 170.7(4)
C5 C6 C7 O7 93.0(5)
C17 C6 C7 O7 -84.3(5)
C5 C6 C7 C8 -30.4(6)
C17 C6 C7 C8 152.3(4)
C10 C9 C8 C15 137.3(4)
C11 C9 C8 C15 64.2(5)
C10 C9 C8 C7 -100.7(5)
C11 C9 C8 C7 -173.8(4)
C4 C15 C8 C9 77.4(5)
C14 C15 C8 C9 -50.6(4)
C1 C15 C8 C9 -164.2(3)
C4 C15 C8 C7 -42.6(5)
C14 C15 C8 C7 -170.6(3)
C1 C15 C8 C7 75.8(4)
O7 C7 C8 C9 165.1(4)
C6 C7 C8 C9 -72.7(5)
O7 C7 C8 C15 -71.4(4)
C6 C7 C8 C15 50.8(5)
